data_7219437
loop_
_publ_author_name
'Wei, Ruo-Hong'
'Chen, Jun-Feng'
'Feng, Jia-Qi'
'Hu, Jiong-Sheng'
'Cao, Deng-Ke'

_publ_section_title
;
 Two heteroleptic Ir(iii)--bisthienylethene compounds: syntheses,
 structures and aggregation-induced luminescence
;
_journal_issue 19
_journal_name_full 'RSC Adv.'
_journal_page_first 14359
_journal_paper_doi 10.1039/C4RA15977B
_journal_volume 5
_journal_year 2015
_chemical_formula_sum 'C48 H41 Ir N4 O2 S2'
_chemical_formula_weight 962.17
_chemical_name_systematic
; 
 ? 
;
_space_group_IT_number 2
_symmetry_cell_setting triclinic
_symmetry_space_group_name_Hall '-P 1'
_symmetry_space_group_name_H-M 'P -1'
_atom_sites_solution_hydrogens geom
_atom_sites_solution_primary direct
_atom_sites_solution_secondary difmap
_audit_creation_method SHELXL-97
_audit_update_record
;
2014-12-03 deposited with the CCDC.
2015-01-20 downloaded from the CCDC.
;
_cell_angle_alpha 98.5550(10)
_cell_angle_beta 102.6780(10)
_cell_angle_gamma 111.6450(10)
_cell_formula_units_Z 2
_cell_length_a 11.8712(6)
_cell_length_b 12.7429(6)
_cell_length_c 15.5387(8)
_cell_measurement_reflns_used 2363
_cell_measurement_temperature 296(2)
_cell_measurement_theta_max 22.469
_cell_measurement_theta_min 2.514
_cell_volume 2062.05(18)
_computing_cell_refinement SMART
_computing_data_collection 'SMART (Bruker, 2000)'
_computing_data_reduction 'SAINT (Bruker, 2000)'
_computing_molecular_graphics SHELXTL
_computing_publication_material SHELXTL
_computing_structure_refinement SHELXTL
_computing_structure_solution 'SHELXTL (Bruker, 2000)'
_diffrn_ambient_temperature 296(2)
_diffrn_measured_fraction_theta_full 0.991
_diffrn_measured_fraction_theta_max 0.991
_diffrn_measurement_device_type 'Bruker Smart Aepex CCD area detector'
_diffrn_measurement_method 'phi and omega scans'
_diffrn_radiation_monochromator graphite
_diffrn_radiation_source 'fine-focus sealed tube'
_diffrn_radiation_type MoK\a
_diffrn_radiation_wavelength 0.71073
_diffrn_reflns_av_R_equivalents 0.0385
_diffrn_reflns_av_sigmaI/netI 0.0918
_diffrn_reflns_limit_h_max 15
_diffrn_reflns_limit_h_min -14
_diffrn_reflns_limit_k_max 11
_diffrn_reflns_limit_k_min -16
_diffrn_reflns_limit_l_max 20
_diffrn_reflns_limit_l_min -20
_diffrn_reflns_number 14085
_diffrn_reflns_theta_full 27.47
_diffrn_reflns_theta_max 27.47
_diffrn_reflns_theta_min 1.78
_exptl_absorpt_coefficient_mu 3.384
_exptl_absorpt_correction_T_max 0.602
_exptl_absorpt_correction_T_min 0.513
_exptl_absorpt_correction_type multi-scan
_exptl_absorpt_process_details 'SADABS; Bruker, 2000'
_exptl_crystal_colour 'pale yellow'
_exptl_crystal_density_diffrn 1.550
_exptl_crystal_density_method 'not measured'
_exptl_crystal_description blocky
_exptl_crystal_F_000 964
_exptl_crystal_size_max 0.20
_exptl_crystal_size_mid 0.18
_exptl_crystal_size_min 0.15
_refine_diff_density_max 1.073
_refine_diff_density_min -1.266
_refine_diff_density_rms 0.135
_refine_ls_extinction_method none
_refine_ls_goodness_of_fit_ref 1.008
_refine_ls_hydrogen_treatment constr
_refine_ls_matrix_type full
_refine_ls_number_parameters 515
_refine_ls_number_reflns 9347
_refine_ls_number_restraints 0
_refine_ls_restrained_S_all 1.008
_refine_ls_R_factor_all 0.0738
_refine_ls_R_factor_gt 0.0477
_refine_ls_shift/su_max 0.001
_refine_ls_shift/su_mean 0.000
_refine_ls_structure_factor_coef Fsqd
_refine_ls_weighting_details 'calc w=1/[\s^2^(Fo^2^)+(0.0220P)^2^+0.0000P] where P=(Fo^2^+2Fc^2^)/3'
_refine_ls_weighting_scheme calc
_refine_ls_wR_factor_gt 0.0741
_refine_ls_wR_factor_ref 0.0813
_reflns_number_gt 6996
_reflns_number_total 9347
_reflns_threshold_expression >2sigma(I)
_cod_data_source_file c4ra15977b2.cif
_cod_data_source_block 1
_cod_depositor_comments
;
The following automatic conversions were performed:

'_symmetry_cell_setting' value 'Triclinic' changed to 'triclinic'
according to
/usr/data/users/saulius/crontab/automatic-downloads/rss-feeds/RSC/lib/dictionaries/cif_core.dic
dictionary named 'cif_core.dic' version 2.4.2 from 2011-04-26.

Automatic conversion script
Id: cif_fix_values 3008 2015-01-20 13:52:24Z robertas 
;
_cod_original_sg_symbol_H-M 'P-1   '
_cod_database_code 7219437

loop_
_symmetry_equiv_pos_as_xyz
'x, y, z'
'-x, -y, -z'

loop_
_atom_site_label
_atom_site_type_symbol
_atom_site_fract_x
_atom_site_fract_y
_atom_site_fract_z
_atom_site_U_iso_or_equiv
_atom_site_adp_type
_atom_site_occupancy
_atom_site_symmetry_multiplicity
_atom_site_calc_flag
_atom_site_refinement_flags
Ir1 Ir 0.49429(2) 0.26524(2) 0.241762(13) 0.03136(7) Uani 1 1 d .
S1 S 0.17390(17) 0.72238(17) 0.14589(13) 0.0706(6) Uani 1 1 d .
S2 S 0.13422(16) 0.26801(17) -0.05250(11) 0.0715(6) Uani 1 1 d .
O1 O 0.5531(3) 0.3361(3) 0.3891(2) 0.0426(10) Uani 1 1 d .
O2 O 0.4840(4) 0.2450(4) 0.5233(2) 0.0668(13) Uani 1 1 d .
H2E H 0.5063 0.2749 0.4810 0.080 Uiso 1 1 d R
N1 N 0.4754(4) 0.4304(4) 0.2435(3) 0.0322(10) Uani 1 1 d .
N2 N 0.4751(4) 0.5911(4) 0.3189(3) 0.0358(11) Uani 1 1 d .
H2A H 0.4955 0.6522 0.3615 0.043 Uiso 1 1 calc R
N3 N 0.3102(4) 0.1867(4) 0.2402(3) 0.0393(12) Uani 1 1 d .
N4 N 0.6766(4) 0.3343(4) 0.2391(3) 0.0355(11) Uani 1 1 d .
C1 C 0.4181(5) 0.1718(5) 0.1125(3) 0.0386(14) Uani 1 1 d .
C2 C 0.4794(6) 0.1605(5) 0.0466(3) 0.0474(16) Uani 1 1 d .
H2B H 0.5651 0.2083 0.0592 0.057 Uiso 1 1 calc R
C3 C 0.4148(7) 0.0796(7) -0.0368(4) 0.066(2) Uani 1 1 d .
H3A H 0.4570 0.0744 -0.0800 0.079 Uiso 1 1 calc R
C4 C 0.2878(8) 0.0064(7) -0.0562(4) 0.084(3) Uani 1 1 d .
H4A H 0.2456 -0.0489 -0.1120 0.100 Uiso 1 1 calc R
C5 C 0.2238(6) 0.0145(6) 0.0057(4) 0.070(2) Uani 1 1 d .
H5A H 0.1381 -0.0341 -0.0081 0.084 Uiso 1 1 calc R
C6 C 0.2877(5) 0.0961(5) 0.0899(4) 0.0447(15) Uani 1 1 d .
C7 C 0.2286(5) 0.1063(5) 0.1606(4) 0.0470(15) Uani 1 1 d .
C8 C 0.1033(6) 0.0469(6) 0.1564(5) 0.071(2) Uani 1 1 d .
H8A H 0.0477 -0.0080 0.1027 0.086 Uiso 1 1 calc R
C9 C 0.0579(7) 0.0652(7) 0.2275(6) 0.085(2) Uani 1 1 d .
H9A H -0.0269 0.0232 0.2232 0.102 Uiso 1 1 calc R
C10 C 0.1408(7) 0.1475(7) 0.3063(5) 0.077(2) Uani 1 1 d .
H10A H 0.1128 0.1623 0.3563 0.093 Uiso 1 1 calc R
C11 C 0.2652(5) 0.2076(6) 0.3102(4) 0.0500(16) Uani 1 1 d .
H11A H 0.3202 0.2647 0.3630 0.060 Uiso 1 1 calc R
C12 C 0.5393(5) 0.1320(5) 0.2618(3) 0.0364(13) Uani 1 1 d .
C13 C 0.4643(6) 0.0224(5) 0.2654(4) 0.0465(15) Uani 1 1 d .
H13A H 0.3781 0.0020 0.2564 0.056 Uiso 1 1 calc R
C14 C 0.5113(6) -0.0591(5) 0.2819(4) 0.0546(17) Uani 1 1 d .
H14A H 0.4572 -0.1331 0.2830 0.066 Uiso 1 1 calc R
C15 C 0.6388(7) -0.0299(6) 0.2968(4) 0.0583(19) Uani 1 1 d .
H15A H 0.6712 -0.0838 0.3102 0.070 Uiso 1 1 calc R
C16 C 0.7188(6) 0.0770(6) 0.2921(4) 0.0497(17) Uani 1 1 d .
H16A H 0.8046 0.0954 0.3011 0.060 Uiso 1 1 calc R
C17 C 0.6697(5) 0.1586(5) 0.2738(3) 0.0353(13) Uani 1 1 d .
C18 C 0.7448(5) 0.2706(5) 0.2611(3) 0.0378(14) Uani 1 1 d .
C19 C 0.8725(6) 0.3160(6) 0.2656(4) 0.0544(17) Uani 1 1 d .
H19A H 0.9203 0.2743 0.2814 0.065 Uiso 1 1 calc R
C20 C 0.9284(6) 0.4210(7) 0.2472(4) 0.0628(19) Uani 1 1 d .
H20A H 1.0144 0.4514 0.2520 0.075 Uiso 1 1 calc R
C21 C 0.8587(6) 0.4815(6) 0.2219(4) 0.0625(19) Uani 1 1 d .
H21A H 0.8951 0.5522 0.2074 0.075 Uiso 1 1 calc R
C22 C 0.7331(6) 0.4350(5) 0.2184(4) 0.0479(15) Uani 1 1 d .
H22A H 0.6848 0.4757 0.2008 0.057 Uiso 1 1 calc R
C23 C 0.2899(7) 0.6172(7) 0.0496(4) 0.082(2) Uani 1 1 d .
H23A H 0.3400 0.5728 0.0545 0.123 Uiso 1 1 calc R
H23B H 0.3359 0.6891 0.0360 0.123 Uiso 1 1 calc R
H23C H 0.2115 0.5732 0.0017 0.123 Uiso 1 1 calc R
C24 C 0.2628(5) 0.6427(5) 0.1367(4) 0.0505(16) Uani 1 1 d .
C25 C 0.2996(5) 0.6164(5) 0.2174(3) 0.0368(13) Uani 1 1 d .
C26 C 0.2540(5) 0.6639(5) 0.2847(4) 0.0502(16) Uani 1 1 d .
H26A H 0.2693 0.6547 0.3438 0.060 Uiso 1 1 calc R
C27 C 0.1866(6) 0.7236(6) 0.2541(5) 0.066(2) Uani 1 1 d .
C28 C 0.1307(7) 0.7875(7) 0.3109(5) 0.101(3) Uani 1 1 d .
H28A H 0.1483 0.7770 0.3715 0.152 Uiso 1 1 calc R
H28B H 0.0405 0.7566 0.2835 0.152 Uiso 1 1 calc R
H28C H 0.1680 0.8692 0.3134 0.152 Uiso 1 1 calc R
C29 C 0.0820(6) 0.3256(7) 0.1099(5) 0.081(2) Uani 1 1 d .
H29A H 0.1234 0.3639 0.1734 0.121 Uiso 1 1 calc R
H29B H 0.0275 0.2456 0.1033 0.121 Uiso 1 1 calc R
H29C H 0.0325 0.3641 0.0835 0.121 Uiso 1 1 calc R
C30 C 0.1795(5) 0.3304(6) 0.0623(4) 0.0523(17) Uani 1 1 d .
C31 C 0.3068(5) 0.3831(5) 0.0964(3) 0.0419(15) Uani 1 1 d .
C32 C 0.3679(6) 0.3707(5) 0.0281(3) 0.0440(15) Uani 1 1 d .
H32A H 0.4557 0.4009 0.0408 0.053 Uiso 1 1 calc R
C33 C 0.2893(6) 0.3129(6) -0.0544(4) 0.0578(19) Uani 1 1 d .
C34 C 0.3211(7) 0.2850(7) -0.1418(4) 0.085(3) Uani 1 1 d .
H34A H 0.4116 0.3164 -0.1295 0.128 Uiso 1 1 calc R
H34B H 0.2861 0.3191 -0.1857 0.128 Uiso 1 1 calc R
H34C H 0.2857 0.2020 -0.1656 0.128 Uiso 1 1 calc R
C35 C 0.3778(5) 0.5520(5) 0.2375(3) 0.0328(13) Uani 1 1 d .
C36 C 0.3790(5) 0.4527(5) 0.1910(3) 0.0360(13) Uani 1 1 d .
C37 C 0.5322(5) 0.5170(5) 0.3198(3) 0.0323(12) Uani 1 1 d .
C38 C 0.6489(5) 0.5354(5) 0.3894(3) 0.0366(13) Uani 1 1 d .
C39 C 0.6517(5) 0.4390(5) 0.4190(3) 0.0377(14) Uani 1 1 d .
C40 C 0.7643(6) 0.4486(6) 0.4819(3) 0.0514(17) Uani 1 1 d .
H40A H 0.7652 0.3846 0.5036 0.062 Uiso 1 1 calc R
C41 C 0.8693(6) 0.5492(6) 0.5101(4) 0.0554(18) Uani 1 1 d .
H41A H 0.9417 0.5534 0.5512 0.066 Uiso 1 1 calc R
C42 C 0.8729(5) 0.6482(6) 0.4794(4) 0.0461(15) Uani 1 1 d .
C43 C 0.9863(6) 0.7522(6) 0.5042(4) 0.0591(19) Uani 1 1 d .
H43A H 1.0598 0.7554 0.5432 0.071 Uiso 1 1 calc R
C44 C 0.9902(6) 0.8462(6) 0.4729(4) 0.064(2) Uani 1 1 d .
H44A H 1.0650 0.9139 0.4914 0.077 Uiso 1 1 calc R
C45 C 0.8817(6) 0.8411(6) 0.4131(4) 0.0586(17) Uani 1 1 d .
H45A H 0.8848 0.9053 0.3904 0.070 Uiso 1 1 calc R
C46 C 0.7708(6) 0.7435(5) 0.3871(4) 0.0464(15) Uani 1 1 d .
H46A H 0.6997 0.7433 0.3473 0.056 Uiso 1 1 calc R
C47 C 0.7596(5) 0.6430(5) 0.4181(3) 0.0368(13) Uani 1 1 d .
C48 C 0.4444(11) 0.1269(7) 0.4974(5) 0.140(5) Uani 1 1 d .
H48A H 0.4194 0.0936 0.5454 0.169 Uiso 1 1 d R
H48B H 0.3736 0.0941 0.4429 0.169 Uiso 1 1 d R
H48C H 0.5131 0.1100 0.4862 0.169 Uiso 1 1 d R

loop_
_atom_site_aniso_label
_atom_site_aniso_U_11
_atom_site_aniso_U_22
_atom_site_aniso_U_33
_atom_site_aniso_U_23
_atom_site_aniso_U_13
_atom_site_aniso_U_12
Ir1 0.03105(11) 0.02853(12) 0.03041(11) 0.00360(9) 0.00640(8) 0.01101(9)
S1 0.0579(11) 0.0664(13) 0.0936(14) 0.0188(12) 0.0094(10) 0.0405(11)
S2 0.0561(11) 0.0771(14) 0.0541(10) -0.0158(10) -0.0174(8) 0.0298(11)
O1 0.049(2) 0.033(2) 0.036(2) 0.0049(19) 0.0080(18) 0.011(2)
O2 0.110(4) 0.046(3) 0.037(2) 0.001(2) 0.025(2) 0.026(3)
N1 0.032(2) 0.031(3) 0.031(2) 0.004(2) 0.0025(19) 0.015(2)
N2 0.044(3) 0.027(3) 0.034(2) 0.002(2) 0.009(2) 0.017(2)
N3 0.034(3) 0.043(3) 0.036(2) 0.003(2) 0.009(2) 0.014(2)
N4 0.039(3) 0.032(3) 0.034(2) 0.009(2) 0.010(2) 0.012(2)
C1 0.047(3) 0.035(3) 0.038(3) 0.011(3) 0.008(3) 0.024(3)
C2 0.060(4) 0.050(4) 0.038(3) 0.007(3) 0.016(3) 0.029(3)
C3 0.102(6) 0.084(6) 0.036(3) 0.014(4) 0.025(4) 0.065(5)
C4 0.091(6) 0.083(6) 0.045(4) -0.027(4) -0.010(4) 0.035(5)
C5 0.054(4) 0.069(5) 0.057(4) -0.019(4) -0.007(4) 0.019(4)
C6 0.043(3) 0.042(4) 0.037(3) -0.003(3) 0.002(3) 0.015(3)
C7 0.039(3) 0.042(4) 0.045(3) -0.001(3) 0.004(3) 0.010(3)
C8 0.037(4) 0.069(5) 0.077(5) -0.008(4) 0.008(4) 0.002(4)
C9 0.041(4) 0.082(6) 0.108(6) 0.008(6) 0.026(4) 0.003(4)
C10 0.054(4) 0.090(6) 0.092(5) 0.014(5) 0.043(4) 0.026(5)
C11 0.045(4) 0.064(4) 0.039(3) 0.007(3) 0.018(3) 0.020(3)
C12 0.045(3) 0.028(3) 0.029(3) 0.002(3) 0.008(2) 0.011(3)
C13 0.050(4) 0.040(4) 0.048(3) 0.008(3) 0.013(3) 0.019(3)
C14 0.072(5) 0.034(4) 0.055(4) 0.017(3) 0.018(3) 0.017(4)
C15 0.081(5) 0.046(4) 0.057(4) 0.014(4) 0.011(4) 0.041(4)
C16 0.053(4) 0.057(4) 0.043(3) 0.006(3) 0.007(3) 0.033(4)
C17 0.043(3) 0.040(3) 0.024(3) 0.002(3) 0.008(2) 0.021(3)
C18 0.037(3) 0.042(4) 0.035(3) 0.006(3) 0.013(2) 0.017(3)
C19 0.047(4) 0.071(5) 0.052(4) 0.013(4) 0.019(3) 0.030(4)
C20 0.039(4) 0.068(5) 0.074(5) 0.014(4) 0.026(3) 0.009(4)
C21 0.053(4) 0.053(4) 0.075(5) 0.011(4) 0.028(4) 0.013(4)
C22 0.049(4) 0.041(4) 0.053(4) 0.013(3) 0.022(3) 0.015(3)
C23 0.115(7) 0.098(6) 0.067(4) 0.038(5) 0.035(4) 0.069(6)
C24 0.051(4) 0.046(4) 0.058(4) 0.010(3) 0.014(3) 0.026(3)
C25 0.036(3) 0.027(3) 0.043(3) 0.002(3) 0.008(3) 0.012(3)
C26 0.044(4) 0.043(4) 0.062(4) 0.004(3) 0.021(3) 0.018(3)
C27 0.041(4) 0.050(4) 0.110(6) 0.000(4) 0.033(4) 0.024(4)
C28 0.096(6) 0.100(7) 0.136(7) 0.005(6) 0.053(5) 0.069(6)
C29 0.046(4) 0.080(6) 0.099(5) -0.004(5) 0.022(4) 0.018(4)
C30 0.041(4) 0.053(4) 0.052(4) -0.003(3) 0.004(3) 0.020(3)
C31 0.038(3) 0.042(4) 0.038(3) -0.004(3) -0.002(3) 0.021(3)
C32 0.054(4) 0.049(4) 0.032(3) 0.003(3) 0.005(3) 0.031(3)
C33 0.070(4) 0.067(5) 0.036(3) 0.002(3) 0.001(3) 0.040(4)
C34 0.121(7) 0.100(7) 0.039(4) 0.004(4) 0.014(4) 0.062(6)
C35 0.034(3) 0.031(3) 0.034(3) 0.006(3) 0.008(2) 0.016(3)
C36 0.034(3) 0.039(3) 0.037(3) 0.008(3) 0.007(2) 0.020(3)
C37 0.035(3) 0.031(3) 0.028(3) 0.005(3) 0.007(2) 0.012(3)
C38 0.042(3) 0.032(3) 0.028(3) -0.001(3) 0.000(2) 0.016(3)
C39 0.046(3) 0.043(4) 0.022(3) 0.002(3) 0.006(2) 0.020(3)
C40 0.057(4) 0.050(4) 0.036(3) 0.007(3) -0.006(3) 0.022(4)
C41 0.049(4) 0.071(5) 0.037(3) 0.005(4) -0.005(3) 0.029(4)
C42 0.038(3) 0.048(4) 0.040(3) -0.002(3) 0.006(3) 0.013(3)
C43 0.044(4) 0.063(5) 0.049(4) -0.008(4) 0.002(3) 0.014(4)
C44 0.050(4) 0.049(4) 0.069(5) -0.007(4) 0.019(4) 0.001(4)
C45 0.062(4) 0.036(4) 0.064(4) 0.006(4) 0.020(4) 0.007(4)
C46 0.051(4) 0.034(3) 0.045(3) 0.004(3) 0.008(3) 0.014(3)
C47 0.042(3) 0.036(3) 0.030(3) -0.002(3) 0.007(2) 0.018(3)
C48 0.306(15) 0.056(6) 0.069(5) 0.026(5) 0.076(7) 0.070(8)

loop_
_atom_type_symbol
_atom_type_description
_atom_type_scat_dispersion_real
_atom_type_scat_dispersion_imag
_atom_type_scat_source
C C 0.0033 0.0016 'International Tables Vol C Tables 4.2.6.8 and 6.1.1.4'
H H 0.0000 0.0000 'International Tables Vol C Tables 4.2.6.8 and 6.1.1.4'
N N 0.0061 0.0033 'International Tables Vol C Tables 4.2.6.8 and 6.1.1.4'
O O 0.0106 0.0060 'International Tables Vol C Tables 4.2.6.8 and 6.1.1.4'
S S 0.1246 0.1234 'International Tables Vol C Tables 4.2.6.8 and 6.1.1.4'
Ir Ir -1.4442 7.9887 'International Tables Vol C Tables 4.2.6.8 and 6.1.1.4'

loop_
_geom_angle_atom_site_label_1
_geom_angle_atom_site_label_2
_geom_angle_atom_site_label_3
_geom_angle
C1 Ir1 C12 83.9(2)
C1 Ir1 N4 96.8(2)
C12 Ir1 N4 81.0(2)
C1 Ir1 N3 80.7(2)
C12 Ir1 N3 96.4(2)
N4 Ir1 N3 176.59(18)
C1 Ir1 O1 168.5(2)
C12 Ir1 O1 89.56(16)
N4 Ir1 O1 91.47(15)
N3 Ir1 O1 90.70(15)
C1 Ir1 N1 106.13(18)
C12 Ir1 N1 169.05(16)
N4 Ir1 N1 93.17(17)
N3 Ir1 N1 89.75(17)
O1 Ir1 N1 81.29(14)
C27 S1 C24 93.6(3)
C30 S2 C33 92.4(3)
C39 O1 Ir1 113.9(3)
C48 O2 H2E 109.5
C37 N1 C36 106.4(4)
C37 N1 Ir1 119.6(3)
C36 N1 Ir1 129.8(3)
C37 N2 C35 108.4(4)
C37 N2 H2A 125.8
C35 N2 H2A 125.8
C11 N3 C7 119.4(5)
C11 N3 Ir1 125.1(4)
C7 N3 Ir1 115.6(4)
C22 N4 C18 119.1(5)
C22 N4 Ir1 125.2(4)
C18 N4 Ir1 115.7(4)
C2 C1 C6 116.9(5)
C2 C1 Ir1 128.5(4)
C6 C1 Ir1 114.1(4)
C3 C2 C1 121.2(6)
C3 C2 H2B 119.4
C1 C2 H2B 119.4
C2 C3 C4 120.3(6)
C2 C3 H3A 119.9
C4 C3 H3A 119.9
C5 C4 C3 120.6(6)
C5 C4 H4A 119.7
C3 C4 H4A 119.7
C4 C5 C6 119.7(7)
C4 C5 H5A 120.2
C6 C5 H5A 120.2
C5 C6 C1 121.3(6)
C5 C6 C7 123.0(6)
C1 C6 C7 115.6(5)
N3 C7 C8 118.3(6)
N3 C7 C6 113.7(5)
C8 C7 C6 128.0(6)
C9 C8 C7 122.7(6)
C9 C8 H8A 118.7
C7 C8 H8A 118.7
C8 C9 C10 118.1(7)
C8 C9 H9A 120.9
C10 C9 H9A 120.9
C11 C10 C9 119.2(7)
C11 C10 H10A 120.4
C9 C10 H10A 120.4
N3 C11 C10 122.2(6)
N3 C11 H11A 118.9
C10 C11 H11A 118.9
C13 C12 C17 116.9(5)
C13 C12 Ir1 130.0(4)
C17 C12 Ir1 113.1(4)
C14 C13 C12 122.7(6)
C14 C13 H13A 118.6
C12 C13 H13A 118.6
C13 C14 C15 119.4(6)
C13 C14 H14A 120.3
C15 C14 H14A 120.3
C16 C15 C14 121.0(6)
C16 C15 H15A 119.5
C14 C15 H15A 119.5
C15 C16 C17 119.1(6)
C15 C16 H16A 120.4
C17 C16 H16A 120.4
C16 C17 C12 120.8(5)
C16 C17 C18 123.1(5)
C12 C17 C18 116.0(5)
N4 C18 C19 118.7(6)
N4 C18 C17 113.5(5)
C19 C18 C17 127.7(6)
C20 C19 C18 120.7(6)
C20 C19 H19A 119.7
C18 C19 H19A 119.7
C21 C20 C19 120.2(6)
C21 C20 H20A 119.9
C19 C20 H20A 119.9
C20 C21 C22 117.9(7)
C20 C21 H21A 121.0
C22 C21 H21A 121.0
N4 C22 C21 123.3(6)
N4 C22 H22A 118.3
C21 C22 H22A 118.3
C24 C23 H23A 109.5
C24 C23 H23B 109.5
H23A C23 H23B 109.5
C24 C23 H23C 109.5
H23A C23 H23C 109.5
H23B C23 H23C 109.5
C25 C24 C23 130.9(5)
C25 C24 S1 110.4(5)
C23 C24 S1 118.7(5)
C24 C25 C26 110.8(5)
C24 C25 C35 126.9(5)
C26 C25 C35 122.3(5)
C27 C26 C25 113.7(6)
C27 C26 H26A 123.2
C25 C26 H26A 123.2
C26 C27 C28 125.6(7)
C26 C27 S1 111.6(5)
C28 C27 S1 122.8(6)
C27 C28 H28A 109.5
C27 C28 H28B 109.5
H28A C28 H28B 109.5
C27 C28 H28C 109.5
H28A C28 H28C 109.5
H28B C28 H28C 109.5
C30 C29 H29A 109.5
C30 C29 H29B 109.5
H29A C29 H29B 109.5
C30 C29 H29C 109.5
H29A C29 H29C 109.5
H29B C29 H29C 109.5
C31 C30 C29 128.8(5)
C31 C30 S2 110.8(5)
C29 C30 S2 120.4(4)
C30 C31 C32 112.0(5)
C30 C31 C36 125.7(5)
C32 C31 C36 122.2(5)
C33 C32 C31 114.5(6)
C33 C32 H32A 122.8
C31 C32 H32A 122.8
C32 C33 C34 128.4(6)
C32 C33 S2 110.2(5)
C34 C33 S2 121.3(5)
C33 C34 H34A 109.5
C33 C34 H34B 109.5
H34A C34 H34B 109.5
C33 C34 H34C 109.5
H34A C34 H34C 109.5
H34B C34 H34C 109.5
C36 C35 N2 105.9(4)
C36 C35 C25 133.6(4)
N2 C35 C25 120.5(4)
C35 C36 N1 109.1(4)
C35 C36 C31 129.1(5)
N1 C36 C31 121.4(4)
N1 C37 N2 110.2(4)
N1 C37 C38 124.4(4)
N2 C37 C38 125.1(4)
C39 C38 C47 120.6(5)
C39 C38 C37 116.7(5)
C47 C38 C37 122.4(5)
O1 C39 C38 122.0(5)
O1 C39 C40 118.3(5)
C38 C39 C40 119.7(6)
C41 C40 C39 120.6(6)
C41 C40 H40A 119.7
C39 C40 H40A 119.7
C40 C41 C42 122.0(5)
C40 C41 H41A 119.0
C42 C41 H41A 119.0
C41 C42 C43 122.1(6)
C41 C42 C47 119.1(6)
C43 C42 C47 118.8(6)
C44 C43 C42 121.9(6)
C44 C43 H43A 119.0
C42 C43 H43A 119.0
C43 C44 C45 119.4(7)
C43 C44 H44A 120.3
C45 C44 H44A 120.3
C46 C45 C44 121.0(7)
C46 C45 H45A 119.5
C44 C45 H45A 119.5
C45 C46 C47 122.6(6)
C45 C46 H46A 118.7
C47 C46 H46A 118.7
C46 C47 C38 125.6(5)
C46 C47 C42 116.3(5)
C38 C47 C42 118.0(5)
O2 C48 H48A 109.3
O2 C48 H48B 110.1
H48A C48 H48B 109.5
O2 C48 H48C 109.1
H48A C48 H48C 109.5
H48B C48 H48C 109.5

loop_
_geom_bond_atom_site_label_1
_geom_bond_atom_site_label_2
_geom_bond_distance
Ir1 C1 1.991(5)
Ir1 C12 2.004(5)
Ir1 N4 2.026(4)
Ir1 N3 2.033(4)
Ir1 O1 2.182(3)
Ir1 N1 2.194(4)
S1 C27 1.652(8)
S1 C24 1.726(6)
S2 C30 1.716(6)
S2 C33 1.723(7)
O1 C39 1.324(6)
O2 C48 1.366(8)
O2 H2E 0.8500
N1 C37 1.338(6)
N1 C36 1.398(6)
N2 C37 1.350(6)
N2 C35 1.390(6)
N2 H2A 0.8600
N3 C11 1.348(6)
N3 C7 1.372(6)
N4 C22 1.335(7)
N4 C18 1.370(6)
C1 C2 1.400(7)
C1 C6 1.417(8)
C2 C3 1.384(7)
C2 H2B 0.9300
C3 C4 1.384(10)
C3 H3A 0.9300
C4 C5 1.364(9)
C4 H4A 0.9300
C5 C6 1.395(7)
C5 H5A 0.9300
C6 C7 1.442(8)
C7 C8 1.379(8)
C8 C9 1.358(9)
C8 H8A 0.9300
C9 C10 1.377(9)
C9 H9A 0.9300
C10 C11 1.372(8)
C10 H10A 0.9300
C11 H11A 0.9300
C12 C13 1.370(8)
C12 C17 1.419(7)
C13 C14 1.377(7)
C13 H13A 0.9300
C14 C15 1.375(8)
C14 H14A 0.9300
C15 C16 1.367(9)
C15 H15A 0.9300
C16 C17 1.401(7)
C16 H16A 0.9300
C17 C18 1.447(8)
C18 C19 1.390(8)
C19 C20 1.361(9)
C19 H19A 0.9300
C20 C21 1.362(8)
C20 H20A 0.9300
C21 C22 1.371(8)
C21 H21A 0.9300
C22 H22A 0.9300
C23 C24 1.476(8)
C23 H23A 0.9600
C23 H23B 0.9600
C23 H23C 0.9600
C24 C25 1.367(7)
C25 C26 1.433(7)
C25 C35 1.464(7)
C26 C27 1.355(8)
C26 H26A 0.9300
C27 C28 1.524(8)
C28 H28A 0.9600
C28 H28B 0.9600
C28 H28C 0.9600
C29 C30 1.492(8)
C29 H29A 0.9600
C29 H29B 0.9600
C29 H29C 0.9600
C30 C31 1.345(7)
C31 C32 1.432(7)
C31 C36 1.476(7)
C32 C33 1.320(7)
C32 H32A 0.9300
C33 C34 1.515(8)
C34 H34A 0.9600
C34 H34B 0.9600
C34 H34C 0.9600
C35 C36 1.367(7)
C37 C38 1.473(6)
C38 C39 1.383(7)
C38 C47 1.428(7)
C39 C40 1.424(7)
C40 C41 1.343(8)
C40 H40A 0.9300
C41 C42 1.403(8)
C41 H41A 0.9300
C42 C43 1.421(9)
C42 C47 1.441(7)
C43 C44 1.347(9)
C43 H43A 0.9300
C44 C45 1.386(8)
C44 H44A 0.9300
C45 C46 1.361(8)
C45 H45A 0.9300
C46 C47 1.405(7)
C46 H46A 0.9300
C48 H48A 0.9603
C48 H48B 0.9599
C48 H48C 0.9599
